data_4500972
loop_
_publ_author_name
'Lu, Huijie'
'Zhu, Yanyan'
'Chen, Nan'
'Gao, Yongchao'
'Guo, Xiaofang'
'Li, Gang'
'Tang, Mingsheng'

_publ_section_title
;
 Ligand-Directed Assembly of a Series of Complexes Bearing Thiourea-Based
 Carboxylates
;
_journal_issue 12
_journal_name_full 'Crystal Growth &amp; Design'
_journal_page_first 5241
_journal_paper_doi 10.1021/cg200564d
_journal_volume 11
_journal_year 2011
_chemical_formula_sum 'C34 H34 Cu3 N4 O10 S2'
_chemical_formula_weight 913.39
_chemical_name_systematic
;

 ?

;
_space_group_IT_number 154
_symmetry_cell_setting trigonal
_symmetry_space_group_name_Hall 'P 32 2"'
_symmetry_space_group_name_H-M 'P 32 2 1'
_atom_sites_solution_hydrogens geom
_atom_sites_solution_primary direct
_atom_sites_solution_secondary difmap
_audit_creation_method SHELXL-97
_cell_angle_alpha 90.00
_cell_angle_beta 90.00
_cell_angle_gamma 120.00
_cell_formula_units_Z 3
_cell_length_a 11.1990(7)
_cell_length_b 11.1990(7)
_cell_length_c 26.231(4)
_cell_measurement_reflns_used 2724
_cell_measurement_temperature 296(2)
_cell_measurement_theta_max 24.28
_cell_measurement_theta_min 2.33
_cell_volume 2849.1(5)
_computing_cell_refinement 'Bruker SMART'
_computing_data_collection 'Bruker SMART'
_computing_data_reduction 'Bruker SAINT'
_computing_molecular_graphics 'Bruker SHELXTL'
_computing_publication_material 'Bruker SHELXTL'
_computing_structure_refinement 'SHELXL-97 (Sheldrick, 1997)'
_computing_structure_solution 'SHELXS-97 (Sheldrick, 1990)'
_diffrn_ambient_temperature 296(2)
_diffrn_measured_fraction_theta_full 0.998
_diffrn_measured_fraction_theta_max 0.998
_diffrn_measurement_device_type 'CCD area detector'
_diffrn_measurement_method 'phi and omega scans'
_diffrn_radiation_monochromator graphite
_diffrn_radiation_source 'fine-focus sealed tube'
_diffrn_radiation_type MoK\a
_diffrn_radiation_wavelength 0.71073
_diffrn_reflns_av_R_equivalents 0.0255
_diffrn_reflns_av_sigmaI/netI 0.0448
_diffrn_reflns_limit_h_max 8
_diffrn_reflns_limit_h_min -9
_diffrn_reflns_limit_k_max 13
_diffrn_reflns_limit_k_min -9
_diffrn_reflns_limit_l_max 31
_diffrn_reflns_limit_l_min -19
_diffrn_reflns_number 6901
_diffrn_reflns_theta_full 25.49
_diffrn_reflns_theta_max 25.49
_diffrn_reflns_theta_min 2.33
_diffrn_standards_decay_% 0
_diffrn_standards_interval_count 0
_diffrn_standards_interval_time 0
_diffrn_standards_number 0
_exptl_absorpt_coefficient_mu 1.834
_exptl_absorpt_correction_T_max 0.6183
_exptl_absorpt_correction_T_min 0.5348
_exptl_absorpt_correction_type multi-scan
_exptl_absorpt_process_details sadabs
_exptl_crystal_colour black
_exptl_crystal_density_diffrn 1.597
_exptl_crystal_density_method 'not measured'
_exptl_crystal_description block
_exptl_crystal_F_000 1395
_exptl_crystal_size_max 0.39
_exptl_crystal_size_mid 0.35
_exptl_crystal_size_min 0.29
_refine_diff_density_max 0.453
_refine_diff_density_min -0.296
_refine_diff_density_rms 0.047
_refine_ls_abs_structure_details 'Flack H D (1983), Acta Cryst. A39, 876-881'
_refine_ls_abs_structure_Flack -0.024(11)
_refine_ls_extinction_method none
_refine_ls_goodness_of_fit_ref 1.061
_refine_ls_hydrogen_treatment constr
_refine_ls_matrix_type full
_refine_ls_number_parameters 242
_refine_ls_number_reflns 3285
_refine_ls_number_restraints 0
_refine_ls_restrained_S_all 1.061
_refine_ls_R_factor_all 0.0369
_refine_ls_R_factor_gt 0.0280
_refine_ls_shift/su_max 0.001
_refine_ls_shift/su_mean 0.000
_refine_ls_structure_factor_coef Fsqd
_refine_ls_weighting_details 'calc w=1/[\s^2^(Fo^2^)+(0.0006P)^2^+0.4383P] where P=(Fo^2^+2Fc^2^)/3'
_refine_ls_weighting_scheme calc
_refine_ls_wR_factor_gt 0.0414
_refine_ls_wR_factor_ref 0.0426
_reflns_number_gt 2780
_reflns_number_total 3285
_reflns_threshold_expression >2sigma(I)
_cod_data_source_file cg200564d_si_006.cif
_cod_data_source_block a
_cod_depositor_comments
;
The following automatic conversions were performed:

'_symmetry_cell_setting' value 'Trigonal' changed to 'trigonal'
according to /home/saulius/struct/CIF-dictionaries/cif_core.dic
dictionary named 'cif_core.dic' version 2.4.1 from 2010-06-29.

Automatic conversion script
Id: cif_fix_values 1715 2011-07-08 13:25:40Z adriana 
;
_cod_original_sg_symbol_H-M P3(2)21
_cod_database_code 4500972

loop_
_symmetry_equiv_pos_as_xyz
'x, y, z'
'-y, x-y, z+2/3'
'-x+y, -x, z+1/3'
'y, x, -z'
'x-y, -y, -z+1/3'
'-x, -x+y, -z+2/3'

loop_
_atom_site_label
_atom_site_type_symbol
_atom_site_fract_x
_atom_site_fract_y
_atom_site_fract_z
_atom_site_U_iso_or_equiv
_atom_site_adp_type
_atom_site_occupancy
_atom_site_symmetry_multiplicity
_atom_site_calc_flag
_atom_site_refinement_flags
Cu1 Cu 0.43395(5) 0.43395(5) 0.0000 0.03919(16) Uani 1 2 d S
Cu2 Cu 0.48734(4) 0.85360(4) 0.085715(14) 0.03852(11) Uani 1 1 d .
N1 N 0.3302(3) 0.6721(3) 0.07130(9) 0.0338(7) Uani 1 1 d .
N2 N 0.4579(3) 0.6188(3) 0.01199(9) 0.0344(7) Uani 1 1 d .
O1 O 0.3098(2) 0.7582(2) 0.22533(7) 0.0587(8) Uani 1 1 d .
O2 O 0.4423(2) 0.8336(2) 0.15730(7) 0.0452(7) Uani 1 1 d .
O3 O 0.5725(2) 0.8556(2) 0.02227(7) 0.0425(6) Uani 1 1 d .
O4 O 0.4057(3) 0.9933(2) 0.06120(8) 0.0609(8) Uani 1 1 d .
H4D H 0.4571 1.0701 0.0758 0.091 Uiso 1 1 d R
O5 O 0.6613(2) 1.0258(2) 0.10607(8) 0.0472(7) Uani 1 1 d .
H5D H 0.6443 1.0668 0.1298 0.071 Uiso 1 1 d R
S3 S 0.24774(9) 0.40383(9) 0.04515(3) 0.0433(2) Uani 1 1 d .
C1 C 0.2023(3) 0.6302(3) 0.09646(10) 0.0314(8) Uani 1 1 d .
C2 C 0.1988(3) 0.6759(3) 0.14613(10) 0.0347(8) Uani 1 1 d .
C3 C 0.0718(4) 0.6421(3) 0.16731(11) 0.0434(9) Uani 1 1 d .
H3 H 0.0691 0.6738 0.1998 0.052 Uiso 1 1 calc R
C4 C -0.0489(4) 0.5635(4) 0.14164(12) 0.0498(10) Uani 1 1 d .
H4 H -0.1328 0.5410 0.1567 0.060 Uiso 1 1 calc R
C5 C -0.0454(4) 0.5177(3) 0.09281(12) 0.0458(9) Uani 1 1 d .
H5 H -0.1272 0.4635 0.0752 0.055 Uiso 1 1 calc R
C6 C 0.0782(4) 0.5519(3) 0.07035(11) 0.0394(9) Uani 1 1 d .
H6 H 0.0794 0.5227 0.0373 0.047 Uiso 1 1 calc R
C7 C 0.3485(3) 0.5829(3) 0.04451(10) 0.0314(8) Uani 1 1 d .
C8 C 0.5550(4) 0.7498(4) -0.00047(11) 0.0346(8) Uani 1 1 d .
C9 C 0.6439(3) 0.7668(3) -0.04490(11) 0.0326(8) Uani 1 1 d .
C10 C 0.6010(3) 0.6742(3) -0.08460(11) 0.0402(9) Uani 1 1 d .
H10 H 0.5133 0.5968 -0.0838 0.048 Uiso 1 1 calc R
C11 C 0.6872(4) 0.6951(4) -0.12581(12) 0.0572(11) Uani 1 1 d .
H11 H 0.6576 0.6311 -0.1522 0.069 Uiso 1 1 calc R
C12 C 0.8153(4) 0.8092(4) -0.12754(14) 0.0649(12) Uani 1 1 d .
H12 H 0.8731 0.8225 -0.1550 0.078 Uiso 1 1 calc R
C13 C 0.8591(4) 0.9042(4) -0.08910(14) 0.0610(12) Uani 1 1 d .
H13 H 0.9460 0.9825 -0.0907 0.073 Uiso 1 1 calc R
C14 C 0.7734(4) 0.8837(4) -0.04762(12) 0.0458(10) Uani 1 1 d .
H14 H 0.8031 0.9487 -0.0216 0.055 Uiso 1 1 calc R
C15 C 0.3238(4) 0.7598(4) 0.17895(12) 0.0412(9) Uani 1 1 d .
C16 C 0.2707(4) 0.9651(5) 0.05915(18) 0.1024(17) Uani 1 1 d .
H16A H 0.2151 0.8789 0.0420 0.154 Uiso 1 1 calc R
H16B H 0.2667 1.0373 0.0409 0.154 Uiso 1 1 calc R
H16C H 0.2365 0.9594 0.0932 0.154 Uiso 1 1 calc R
C17 C 0.7636(4) 1.1215(4) 0.07209(12) 0.0722(12) Uani 1 1 d .
H17A H 0.8096 1.0789 0.0558 0.108 Uiso 1 1 calc R
H17B H 0.8295 1.2010 0.0908 0.108 Uiso 1 1 calc R
H17C H 0.7206 1.1492 0.0467 0.108 Uiso 1 1 calc R

loop_
_atom_site_aniso_label
_atom_site_aniso_U_11
_atom_site_aniso_U_22
_atom_site_aniso_U_33
_atom_site_aniso_U_23
_atom_site_aniso_U_13
_atom_site_aniso_U_12
Cu1 0.0355(3) 0.0355(3) 0.0460(3) -0.00409(14) 0.00409(14) 0.0174(3)
Cu2 0.0415(3) 0.0351(3) 0.03336(19) -0.00667(19) 0.0025(2) 0.0150(2)
N1 0.0342(18) 0.0370(18) 0.0292(14) -0.0061(13) -0.0004(12) 0.0170(15)
N2 0.0339(18) 0.0319(18) 0.0350(15) -0.0030(13) 0.0028(13) 0.0146(15)
O1 0.0647(18) 0.0558(19) 0.0294(12) -0.0042(12) 0.0071(12) 0.0104(15)
O2 0.0413(16) 0.0462(16) 0.0322(11) -0.0075(11) -0.0014(11) 0.0099(13)
O3 0.0532(16) 0.0285(15) 0.0382(12) -0.0043(11) 0.0098(10) 0.0147(13)
O4 0.063(2) 0.0521(19) 0.0701(17) -0.0137(14) -0.0154(15) 0.0305(17)
O5 0.0446(16) 0.0395(16) 0.0460(13) -0.0111(12) 0.0054(11) 0.0123(13)
S3 0.0361(6) 0.0358(5) 0.0550(5) -0.0015(4) 0.0068(5) 0.0157(5)
C1 0.034(2) 0.028(2) 0.0349(16) 0.0006(15) 0.0031(16) 0.0180(18)
C2 0.040(2) 0.032(2) 0.0330(15) 0.0048(16) 0.0026(16) 0.0192(17)
C3 0.052(3) 0.047(2) 0.0351(18) 0.0035(17) 0.0101(17) 0.027(2)
C4 0.042(2) 0.057(3) 0.058(2) 0.012(2) 0.0095(19) 0.030(2)
C5 0.037(2) 0.045(3) 0.055(2) 0.0041(18) -0.0031(19) 0.021(2)
C6 0.043(2) 0.044(2) 0.0379(18) -0.0043(16) -0.0060(17) 0.027(2)
C7 0.031(2) 0.036(2) 0.0274(15) -0.0038(15) -0.0033(16) 0.0160(19)
C8 0.037(2) 0.043(2) 0.0281(17) -0.0003(17) -0.0062(16) 0.023(2)
C9 0.035(2) 0.032(2) 0.0330(18) 0.0028(15) 0.0030(16) 0.019(2)
C10 0.040(2) 0.039(2) 0.0350(18) -0.0005(17) 0.0051(17) 0.015(2)
C11 0.060(3) 0.059(3) 0.046(2) -0.013(2) 0.006(2) 0.025(3)
C12 0.059(3) 0.062(3) 0.060(3) -0.002(2) 0.029(2) 0.020(3)
C13 0.042(3) 0.049(3) 0.074(3) 0.000(2) 0.017(2) 0.010(2)
C14 0.048(3) 0.040(2) 0.047(2) -0.0005(17) 0.0067(19) 0.021(2)
C15 0.054(3) 0.031(2) 0.0324(18) -0.0009(17) 0.0032(18) 0.017(2)
C16 0.066(4) 0.083(4) 0.153(5) 0.028(3) -0.018(3) 0.033(3)
C17 0.067(3) 0.058(3) 0.064(2) -0.014(2) 0.012(2) 0.011(2)

loop_
_atom_type_symbol
_atom_type_description
_atom_type_scat_dispersion_real
_atom_type_scat_dispersion_imag
_atom_type_scat_source
C C 0.0033 0.0016 'International Tables Vol C Tables 4.2.6.8 and 6.1.1.4'
H H 0.0000 0.0000 'International Tables Vol C Tables 4.2.6.8 and 6.1.1.4'
N N 0.0061 0.0033 'International Tables Vol C Tables 4.2.6.8 and 6.1.1.4'
O O 0.0106 0.0060 'International Tables Vol C Tables 4.2.6.8 and 6.1.1.4'
S S 0.1246 0.1234 'International Tables Vol C Tables 4.2.6.8 and 6.1.1.4'
Cu Cu 0.3201 1.2651 'International Tables Vol C Tables 4.2.6.8 and 6.1.1.4'

loop_
_geom_angle_atom_site_label_1
_geom_angle_atom_site_label_2
_geom_angle_atom_site_label_3
_geom_angle
_geom_angle_site_symmetry_1
_geom_angle_site_symmetry_3
N2 Cu1 N2 107.41(16) 4 .
N2 Cu1 S3 72.91(8) 4 4
N2 Cu1 S3 157.68(7) . 4
N2 Cu1 S3 157.68(7) 4 .
N2 Cu1 S3 72.91(8) . .
S3 Cu1 S3 115.56(5) 4 .
O3 Cu2 O2 161.57(10) . .
O3 Cu2 N1 91.62(10) . .
O2 Cu2 N1 91.18(10) . .
O3 Cu2 O5 88.93(9) . .
O2 Cu2 O5 85.67(8) . .
N1 Cu2 O5 171.47(11) . .
O3 Cu2 O4 96.65(9) . .
O2 Cu2 O4 100.63(9) . .
N1 Cu2 O4 101.53(10) . .
O5 Cu2 O4 86.85(9) . .
C7 N1 C1 120.6(3) . .
C7 N1 Cu2 119.5(2) . .
C1 N1 Cu2 119.17(19) . .
C8 N2 C7 125.4(3) . .
C8 N2 Cu1 135.2(2) . .
C7 N2 Cu1 99.1(2) . .
C15 O2 Cu2 128.9(2) . .
C8 O3 Cu2 124.2(2) . .
C16 O4 Cu2 128.8(2) . .
C16 O4 H4D 111.0 . .
Cu2 O4 H4D 105.6 . .
C17 O5 Cu2 125.78(19) . .
C17 O5 H5D 111.4 . .
Cu2 O5 H5D 109.9 . .
C7 S3 Cu1 78.80(11) . .
C6 C1 C2 118.8(3) . .
C6 C1 N1 120.0(3) . .
C2 C1 N1 121.0(3) . .
C3 C2 C1 118.8(3) . .
C3 C2 C15 116.5(3) . .
C1 C2 C15 124.7(3) . .
C4 C3 C2 121.8(3) . .
C4 C3 H3 119.1 . .
C2 C3 H3 119.1 . .
C3 C4 C5 119.4(3) . .
C3 C4 H4 120.3 . .
C5 C4 H4 120.3 . .
C6 C5 C4 120.3(3) . .
C6 C5 H5 119.8 . .
C4 C5 H5 119.8 . .
C5 C6 C1 120.9(3) . .
C5 C6 H6 119.6 . .
C1 C6 H6 119.6 . .
N1 C7 N2 124.1(3) . .
N1 C7 S3 127.6(2) . .
N2 C7 S3 108.2(2) . .
O3 C8 N2 124.7(3) . .
O3 C8 C9 118.4(3) . .
N2 C8 C9 116.8(3) . .
C10 C9 C14 118.6(3) . .
C10 C9 C8 122.7(3) . .
C14 C9 C8 118.7(3) . .
C9 C10 C11 120.7(3) . .
C9 C10 H10 119.6 . .
C11 C10 H10 119.6 . .
C12 C11 C10 120.0(3) . .
C12 C11 H11 120.0 . .
C10 C11 H11 120.0 . .
C11 C12 C13 120.4(4) . .
C11 C12 H12 119.8 . .
C13 C12 H12 119.8 . .
C12 C13 C14 119.9(4) . .
C12 C13 H13 120.0 . .
C14 C13 H13 120.0 . .
C9 C14 C13 120.4(3) . .
C9 C14 H14 119.8 . .
C13 C14 H14 119.8 . .
O1 C15 O2 121.9(3) . .
O1 C15 C2 119.1(3) . .
O2 C15 C2 119.0(3) . .
O4 C16 H16A 109.5 . .
O4 C16 H16B 109.5 . .
H16A C16 H16B 109.5 . .
O4 C16 H16C 109.5 . .
H16A C16 H16C 109.5 . .
H16B C16 H16C 109.5 . .
O5 C17 H17A 109.5 . .
O5 C17 H17B 109.5 . .
H17A C17 H17B 109.5 . .
O5 C17 H17C 109.5 . .
H17A C17 H17C 109.5 . .
H17B C17 H17C 109.5 . .

loop_
_geom_bond_atom_site_label_1
_geom_bond_atom_site_label_2
_geom_bond_distance
_geom_bond_site_symmetry_2
Cu1 N2 1.975(3) 4
Cu1 N2 1.975(3) .
Cu1 S3 2.2720(9) 4
Cu1 S3 2.2720(9) .
Cu2 O3 1.9126(19) .
Cu2 O2 1.928(2) .
Cu2 N1 1.948(3) .
Cu2 O5 2.011(2) .
Cu2 O4 2.264(2) .
N1 C7 1.318(3) .
N1 C1 1.427(4) .
N2 C8 1.359(4) .
N2 C7 1.378(3) .
O1 C15 1.226(3) .
O2 C15 1.293(4) .
O3 C8 1.251(4) .
O4 C16 1.382(4) .
O4 H4D 0.8501 .
O5 C17 1.423(3) .
O5 H5D 0.8500 .
S3 C7 1.741(3) .
C1 C6 1.397(4) .
C1 C2 1.407(4) .
C2 C3 1.391(4) .
C2 C15 1.507(4) .
C3 C4 1.366(4) .
C3 H3 0.9300 .
C4 C5 1.388(4) .
C4 H4 0.9300 .
C5 C6 1.371(4) .
C5 H5 0.9300 .
C6 H6 0.9300 .
C8 C9 1.482(4) .
C9 C10 1.376(4) .
C9 C14 1.387(4) .
C10 C11 1.389(4) .
C10 H10 0.9300 .
C11 C12 1.364(5) .
C11 H11 0.9300 .
C12 C13 1.366(5) .
C12 H12 0.9300 .
C13 C14 1.392(4) .
C13 H13 0.9300 .
C14 H14 0.9300 .
C16 H16A 0.9600 .
C16 H16B 0.9600 .
C16 H16C 0.9600 .
C17 H17A 0.9600 .
C17 H17B 0.9600 .
C17 H17C 0.9600 .

loop_
_geom_hbond_atom_site_label_D
_geom_hbond_atom_site_label_H
_geom_hbond_atom_site_label_A
_geom_hbond_distance_DH
_geom_hbond_distance_HA
_geom_hbond_distance_DA
_geom_hbond_angle_DHA
_geom_hbond_site_symmetry_A
O5 H5D O2 0.85 1.82 2.668(3) 174.5 5_675
O4 H4D O1 0.85 1.87 2.716(3) 173.1 5_675

loop_
_geom_torsion_atom_site_label_1
_geom_torsion_atom_site_label_2
_geom_torsion_atom_site_label_3
_geom_torsion_atom_site_label_4
_geom_torsion
_geom_torsion_site_symmetry_1
O3 Cu2 N1 C7 32.4(2) .
O2 Cu2 N1 C7 -129.4(2) .
O5 Cu2 N1 C7 -61.2(7) .
O4 Cu2 N1 C7 129.5(2) .
O3 Cu2 N1 C1 -157.3(2) .
O2 Cu2 N1 C1 40.9(2) .
O5 Cu2 N1 C1 109.1(7) .
O4 Cu2 N1 C1 -60.2(2) .
N2 Cu1 N2 C8 23.7(2) 4
S3 Cu1 N2 C8 -63.6(4) 4
S3 Cu1 N2 C8 -179.7(3) .
N2 Cu1 N2 C7 -149.3(2) 4
S3 Cu1 N2 C7 123.4(2) 4
S3 Cu1 N2 C7 7.36(15) .
O3 Cu2 O2 C15 -125.0(3) .
N1 Cu2 O2 C15 -26.3(3) .
O5 Cu2 O2 C15 161.6(3) .
O4 Cu2 O2 C15 75.7(3) .
O2 Cu2 O3 C8 70.5(4) .
N1 Cu2 O3 C8 -28.2(3) .
O5 Cu2 O3 C8 143.3(3) .
O4 Cu2 O3 C8 -130.0(3) .
O3 Cu2 O4 C16 119.2(3) .
O2 Cu2 O4 C16 -67.2(3) .
N1 Cu2 O4 C16 26.2(3) .
O5 Cu2 O4 C16 -152.2(3) .
O3 Cu2 O5 C17 22.1(3) .
O2 Cu2 O5 C17 -175.5(3) .
N1 Cu2 O5 C17 115.9(7) .
O4 Cu2 O5 C17 -74.6(3) .
N2 Cu1 S3 C7 88.5(2) 4
N2 Cu1 S3 C7 -5.85(12) .
S3 Cu1 S3 C7 -163.64(10) 4
C7 N1 C1 C6 -47.0(4) .
Cu2 N1 C1 C6 142.8(2) .
C7 N1 C1 C2 138.2(3) .
Cu2 N1 C1 C2 -32.0(4) .
C6 C1 C2 C3 -0.4(4) .
N1 C1 C2 C3 174.5(3) .
C6 C1 C2 C15 179.4(3) .
N1 C1 C2 C15 -5.7(5) .
C1 C2 C3 C4 1.5(5) .
C15 C2 C3 C4 -178.4(3) .
C2 C3 C4 C5 -1.0(5) .
C3 C4 C5 C6 -0.6(5) .
C4 C5 C6 C1 1.7(5) .
C2 C1 C6 C5 -1.2(5) .
N1 C1 C6 C5 -176.1(3) .
C1 N1 C7 N2 168.0(3) .
Cu2 N1 C7 N2 -21.8(4) .
C1 N1 C7 S3 -14.8(4) .
Cu2 N1 C7 S3 155.32(18) .
C8 N2 C7 N1 -6.0(5) .
Cu1 N2 C7 N1 167.9(3) .
C8 N2 C7 S3 176.4(2) .
Cu1 N2 C7 S3 -9.7(2) .
Cu1 S3 C7 N1 -169.1(3) .
Cu1 S3 C7 N2 8.46(18) .
Cu2 O3 C8 N2 10.8(4) .
Cu2 O3 C8 C9 -170.45(19) .
C7 N2 C8 O3 12.9(5) .
Cu1 N2 C8 O3 -158.6(2) .
C7 N2 C8 C9 -165.8(3) .
Cu1 N2 C8 C9 22.7(4) .
O3 C8 C9 C10 -151.1(3) .
N2 C8 C9 C10 27.7(4) .
O3 C8 C9 C14 26.2(4) .
N2 C8 C9 C14 -155.0(3) .
C14 C9 C10 C11 2.0(5) .
C8 C9 C10 C11 179.3(3) .
C9 C10 C11 C12 -0.8(6) .
C10 C11 C12 C13 -0.6(6) .
C11 C12 C13 C14 0.8(6) .
C10 C9 C14 C13 -1.7(5) .
C8 C9 C14 C13 -179.1(3) .
C12 C13 C14 C9 0.3(6) .
Cu2 O2 C15 O1 -179.0(3) .
Cu2 O2 C15 C2 -0.5(5) .
C3 C2 C15 O1 22.4(5) .
C1 C2 C15 O1 -157.5(3) .
C3 C2 C15 O2 -156.2(3) .
C1 C2 C15 O2 24.0(5) .
